data_4324217
loop_
_publ_author_name
'Xiao-Yan Tang'
'Ai-Xia Zheng'
'Hai Shang'
'Rong-Xin Yuan'
'Hong-Xi Li'
'Zhi-Gang Ren'
'Jian-Ping Lang'

_publ_contact_author_address
;         
School of Chemistry and Chemical Engineering, 
Suzhou University, Suzhou 215123, Jiangsu, 
P. R. China
;
_publ_contact_author_email jplang@suda.edu.cn
_publ_contact_author_fax 86-512-65880089
_publ_contact_author_name 'Jian-Ping Lang'
_publ_contact_author_phone 86-512-65882865
_publ_section_title
;
 Binding of a Coordinatively Unsaturated Mercury(II) Thiolate Compound by
 Carboxylate Anions
;
_journal_name_full 'Inorganic Chemistry'
_journal_page_first 503
_journal_page_last 516
_journal_paper_doi 10.1021/ic101587h
_journal_volume 50
_journal_year 2011
_chemical_formula_moiety 'C21 H31 Hg N2 O2 S2, F6 P'
_chemical_formula_sum 'C21 H31 F6 Hg N2 O2 P S2'
_chemical_formula_weight 753.18
_chemical_name_systematic
; 
 ? 
;
_space_group_IT_number 14
_symmetry_cell_setting monoclinic
_symmetry_space_group_name_Hall '-P 2yab'
_symmetry_space_group_name_H-M 'P 1 21/a 1'
_atom_sites_solution_hydrogens geom
_atom_sites_solution_primary direct
_atom_sites_solution_secondary difmap
_cell_angle_alpha 90.00
_cell_angle_beta 104.718(4)
_cell_angle_gamma 90.00
_cell_formula_units_Z 4
_cell_length_a 14.426(3)
_cell_length_b 12.697(2)
_cell_length_c 15.187(3)
_cell_measurement_reflns_used 9404
_cell_measurement_temperature 193(2)
_cell_measurement_theta_max 25.3491
_cell_measurement_theta_min 3.2029
_cell_volume 2690.5(9)
_computing_cell_refinement 'CrystalClear, Ver. 1.30 (Rigaku/MSC, 2001)'
_computing_data_collection 'CrystalClear, Ver. 1.30 (Rigaku/MSC, 2001)'
_computing_data_reduction 'CrystalStructure, Ver. 3.60 (Rigaku/MSC, 2004)'
_computing_molecular_graphics 'SHELXL-97 (Sheldrick, 1997)'
_computing_publication_material 'SHELXL-97 (Sheldrick, 1997)'
_computing_structure_refinement 'SHELXL-97 (Sheldrick, 1997)'
_computing_structure_solution 'SHELXS-97 (Sheldrick, 1990)'
_diffrn_ambient_temperature 193(2)
_diffrn_measured_fraction_theta_full 0.998
_diffrn_measured_fraction_theta_max 0.998
_diffrn_measurement_device_type 'Rigaku Mercury'
_diffrn_measurement_method \w
_diffrn_radiation_monochromator graphite
_diffrn_radiation_source 'fine-focus sealed tube'
_diffrn_radiation_type MoK\a
_diffrn_radiation_wavelength 0.71070
_diffrn_reflns_av_R_equivalents 0.0691
_diffrn_reflns_av_sigmaI/netI 0.0527
_diffrn_reflns_limit_h_max 17
_diffrn_reflns_limit_h_min -17
_diffrn_reflns_limit_k_max 13
_diffrn_reflns_limit_k_min -15
_diffrn_reflns_limit_l_max 18
_diffrn_reflns_limit_l_min -16
_diffrn_reflns_number 25925
_diffrn_reflns_theta_full 25.35
_diffrn_reflns_theta_max 25.35
_diffrn_reflns_theta_min 3.20
_diffrn_standards_decay_% 0
_diffrn_standards_interval_count 0
_diffrn_standards_interval_time 0
_diffrn_standards_number 0
_exptl_absorpt_coefficient_mu 5.999
_exptl_absorpt_correction_T_max 0.3009
_exptl_absorpt_correction_T_min 0.0824
_exptl_absorpt_correction_type multi-scan
_exptl_absorpt_process_details 'Jacobson, R. (1998) Private communication to Rigaku Corp.'
_exptl_crystal_colour colorless
_exptl_crystal_density_diffrn 1.859
_exptl_crystal_description plate
_exptl_crystal_F_000 1472
_exptl_crystal_size_max 0.50
_exptl_crystal_size_mid 0.36
_exptl_crystal_size_min 0.20
_refine_diff_density_max 1.233
_refine_diff_density_min -1.075
_refine_diff_density_rms 0.142
_refine_ls_extinction_method none
_refine_ls_goodness_of_fit_ref 1.197
_refine_ls_hydrogen_treatment constr
_refine_ls_matrix_type full
_refine_ls_number_parameters 312
_refine_ls_number_reflns 4923
_refine_ls_number_restraints 0
_refine_ls_restrained_S_all 1.197
_refine_ls_R_factor_all 0.0720
_refine_ls_R_factor_gt 0.0570
_refine_ls_shift/su_max 0.002
_refine_ls_shift/su_mean 0.000
_refine_ls_structure_factor_coef Fsqd
_refine_ls_weighting_details 'calc w=1/[\s^2^(Fo^2^)+(0.0236P)^2^+14.5049P] where P=(Fo^2^+2Fc^2^)/3'
_refine_ls_weighting_scheme calc
_refine_ls_wR_factor_gt 0.1000
_refine_ls_wR_factor_ref 0.1051
_reflns_number_gt 4223
_reflns_number_total 4923
_reflns_threshold_expression >2sigma(I)
_cod_data_source_file ic101587h_si_002_3.cif
_cod_data_source_block 3
_cod_original_sg_symbol_H-M 'P 21/a'
_cod_database_code 4324217

loop_
_symmetry_equiv_pos_as_xyz
'x, y, z'
'-x+1/2, y+1/2, -z'
'-x, -y, -z'
'x-1/2, -y-1/2, z'

loop_
_atom_site_label
_atom_site_type_symbol
_atom_site_fract_x
_atom_site_fract_y
_atom_site_fract_z
_atom_site_U_iso_or_equiv
_atom_site_adp_type
_atom_site_occupancy
_atom_site_symmetry_multiplicity
_atom_site_calc_flag
_atom_site_refinement_flags
Hg1 Hg 0.13210(2) 0.02201(3) 0.44732(2) 0.03672(12) Uani 1 1 d .
S1 S 0.02875(18) 0.14876(19) 0.48489(16) 0.0502(7) Uani 1 1 d .
S2 S 0.27612(15) -0.0763(2) 0.47201(15) 0.0463(6) Uani 1 1 d .
N1 N -0.3428(5) 0.1838(6) 0.1932(5) 0.049(2) Uani 1 1 d .
N2 N 0.5940(5) 0.1393(6) 0.7530(4) 0.0357(17) Uani 1 1 d .
C1 C -0.0763(5) 0.1539(6) 0.3948(5) 0.0311(19) Uani 1 1 d .
C2 C -0.1356(6) 0.2399(7) 0.3935(6) 0.036(2) Uani 1 1 d .
H2 H -0.1172 0.2932 0.4385 0.044 Uiso 1 1 calc R
C3 C -0.2209(6) 0.2496(7) 0.3276(6) 0.037(2) Uani 1 1 d .
H3 H -0.2603 0.3099 0.3265 0.045 Uiso 1 1 calc R
C4 C -0.2485(6) 0.1715(7) 0.2639(6) 0.040(2) Uani 1 1 d .
C5 C -0.1909(6) 0.0849(7) 0.2645(6) 0.046(2) Uani 1 1 d .
H5 H -0.2102 0.0313 0.2200 0.055 Uiso 1 1 calc R
C6 C -0.1047(6) 0.0759(7) 0.3301(6) 0.044(2) Uani 1 1 d .
H6 H -0.0651 0.0160 0.3306 0.052 Uiso 1 1 calc R
C7 C -0.4213(8) 0.2004(10) 0.2386(8) 0.081(2) Uani 1 1 d .
H7A H -0.4097 0.2656 0.2743 0.121 Uiso 1 1 calc R
H7B H -0.4236 0.1409 0.2791 0.121 Uiso 1 1 calc R
H7C H -0.4825 0.2057 0.1925 0.121 Uiso 1 1 calc R
C8 C -0.3397(8) 0.2775(10) 0.1354(8) 0.081(2) Uani 1 1 d .
H8A H -0.3992 0.2815 0.0869 0.121 Uiso 1 1 calc R
H8B H -0.2850 0.2715 0.1083 0.121 Uiso 1 1 calc R
H8C H -0.3328 0.3414 0.1728 0.121 Uiso 1 1 calc R
C9 C -0.3641(8) 0.0929(10) 0.1305(8) 0.081(2) Uani 1 1 d .
H9A H -0.3732 0.0298 0.1645 0.121 Uiso 1 1 calc R
H9B H -0.3106 0.0817 0.1027 0.121 Uiso 1 1 calc R
H9C H -0.4227 0.1070 0.0828 0.121 Uiso 1 1 calc R
C10 C 0.3645(5) -0.0074(7) 0.5542(5) 0.0319(19) Uani 1 1 d .
C11 C 0.3528(6) 0.0888(7) 0.5926(6) 0.044(2) Uani 1 1 d .
H11 H 0.2924 0.1231 0.5743 0.053 Uiso 1 1 calc R
C12 C 0.4264(6) 0.1370(8) 0.6569(6) 0.046(2) Uani 1 1 d .
H12 H 0.4166 0.2029 0.6828 0.056 Uiso 1 1 calc R
C13 C 0.5146(6) 0.0864(7) 0.6826(5) 0.035(2) Uani 1 1 d .
C14 C 0.5298(5) -0.0069(7) 0.6436(5) 0.035(2) Uani 1 1 d .
H14 H 0.5910 -0.0397 0.6604 0.042 Uiso 1 1 calc R
C15 C 0.4551(6) -0.0531(7) 0.5792(6) 0.041(2) Uani 1 1 d .
H15 H 0.4661 -0.1175 0.5516 0.049 Uiso 1 1 calc R
C16 C 0.6246(7) 0.2390(7) 0.7129(6) 0.049(2) Uani 1 1 d .
H16A H 0.6457 0.2213 0.6582 0.073 Uiso 1 1 calc R
H16B H 0.6776 0.2721 0.7578 0.073 Uiso 1 1 calc R
H16C H 0.5704 0.2879 0.6967 0.073 Uiso 1 1 calc R
C17 C 0.5603(7) 0.1666(10) 0.8358(6) 0.062(3) Uani 1 1 d .
H17A H 0.5055 0.2147 0.8188 0.093 Uiso 1 1 calc R
H17B H 0.6124 0.2007 0.8809 0.093 Uiso 1 1 calc R
H17C H 0.5409 0.1022 0.8619 0.093 Uiso 1 1 calc R
C18 C 0.6809(6) 0.0701(8) 0.7828(7) 0.052(3) Uani 1 1 d .
H18A H 0.6630 0.0043 0.8080 0.079 Uiso 1 1 calc R
H18B H 0.7298 0.1066 0.8295 0.079 Uiso 1 1 calc R
H18C H 0.7066 0.0543 0.7304 0.079 Uiso 1 1 calc R
C19 C 0.0871(6) -0.0335(7) 0.2548(6) 0.039(2) Uani 1 1 d .
C20 C 0.0610(7) -0.0571(8) 0.1532(6) 0.051(3) Uani 1 1 d .
H20A H 0.1043 -0.0176 0.1240 0.061 Uiso 1 1 calc R
H20B H 0.0696 -0.1332 0.1436 0.061 Uiso 1 1 calc R
C21 C -0.0403(7) -0.0268(10) 0.1102(6) 0.072(4) Uani 1 1 d .
H21A H -0.0834 -0.0685 0.1369 0.108 Uiso 1 1 calc R
H21B H -0.0548 -0.0402 0.0446 0.108 Uiso 1 1 calc R
H21C H -0.0492 0.0482 0.1208 0.108 Uiso 1 1 calc R
O1 O 0.1262(5) 0.0523(5) 0.2807(4) 0.060(2) Uani 1 1 d .
O2 O 0.0654(4) -0.0977(5) 0.3083(4) 0.0418(15) Uani 1 1 d .
P1 P 0.14983(16) 0.6775(2) 0.01766(16) 0.0434(6) Uani 1 1 d .
F1 F 0.0564(4) 0.7464(5) 0.0081(4) 0.0756(19) Uani 1 1 d .
F2 F 0.2139(5) 0.7791(5) 0.0295(4) 0.078(2) Uani 1 1 d .
F3 F 0.1646(4) 0.6710(6) 0.1248(4) 0.085(2) Uani 1 1 d .
F4 F 0.2400(5) 0.6076(7) 0.0262(5) 0.111(3) Uani 1 1 d .
F5 F 0.0832(5) 0.5764(5) 0.0042(5) 0.099(3) Uani 1 1 d .
F6 F 0.1333(4) 0.6845(6) -0.0898(4) 0.0742(19) Uani 1 1 d .

loop_
_atom_site_aniso_label
_atom_site_aniso_U_11
_atom_site_aniso_U_22
_atom_site_aniso_U_33
_atom_site_aniso_U_23
_atom_site_aniso_U_13
_atom_site_aniso_U_12
Hg1 0.02374(18) 0.0464(2) 0.03478(19) 0.00700(16) -0.00218(13) -0.00070(15)
S1 0.0484(14) 0.0409(15) 0.0447(13) -0.0129(11) -0.0189(11) 0.0134(11)
S2 0.0240(11) 0.0702(17) 0.0393(12) -0.0153(12) -0.0020(9) 0.0054(11)
N1 0.028(4) 0.039(5) 0.066(5) -0.019(4) -0.014(4) 0.009(3)
N2 0.028(4) 0.045(5) 0.032(4) 0.000(3) 0.003(3) 0.003(3)
C1 0.022(4) 0.034(5) 0.033(4) 0.000(4) 0.000(3) 0.002(3)
C2 0.031(5) 0.032(5) 0.040(5) -0.014(4) -0.003(4) 0.001(4)
C3 0.030(5) 0.027(5) 0.052(5) -0.003(4) 0.004(4) 0.006(4)
C4 0.033(5) 0.035(5) 0.046(5) -0.006(4) -0.003(4) 0.001(4)
C5 0.035(5) 0.039(6) 0.052(6) -0.022(4) -0.010(4) 0.010(4)
C6 0.040(5) 0.035(5) 0.046(5) -0.016(4) -0.008(4) 0.009(4)
C7 0.048(4) 0.097(6) 0.078(5) 0.008(4) -0.020(3) 0.005(4)
C8 0.048(4) 0.097(6) 0.078(5) 0.008(4) -0.020(3) 0.005(4)
C9 0.048(4) 0.097(6) 0.078(5) 0.008(4) -0.020(3) 0.005(4)
C10 0.020(4) 0.049(6) 0.025(4) -0.001(4) 0.003(3) 0.002(4)
C11 0.027(5) 0.053(6) 0.047(5) -0.001(5) -0.001(4) 0.016(4)
C12 0.028(5) 0.049(6) 0.054(6) -0.013(5) -0.006(4) 0.009(4)
C13 0.029(4) 0.045(6) 0.027(4) 0.001(4) 0.002(3) -0.001(4)
C14 0.018(4) 0.050(6) 0.033(4) -0.009(4) -0.002(3) 0.003(4)
C15 0.029(5) 0.047(6) 0.045(5) -0.012(4) 0.006(4) 0.004(4)
C16 0.044(6) 0.049(6) 0.048(6) -0.005(5) 0.000(4) -0.005(5)
C17 0.035(6) 0.109(10) 0.041(6) -0.021(6) 0.009(4) -0.004(6)
C18 0.028(5) 0.054(6) 0.060(6) -0.011(5) -0.018(4) 0.013(4)
C19 0.030(5) 0.031(5) 0.046(5) 0.002(4) -0.007(4) -0.005(4)
C20 0.045(6) 0.061(7) 0.041(5) -0.012(5) 0.000(4) -0.014(5)
C21 0.048(6) 0.131(11) 0.033(5) 0.004(6) 0.002(5) -0.017(7)
O1 0.086(5) 0.040(4) 0.038(4) 0.011(3) -0.014(3) -0.023(4)
O2 0.037(3) 0.037(4) 0.047(4) 0.003(3) 0.005(3) -0.009(3)
P1 0.0293(12) 0.0512(16) 0.0432(13) 0.0063(12) -0.0026(10) -0.0078(11)
F1 0.049(4) 0.102(5) 0.071(4) -0.010(4) 0.006(3) 0.014(3)
F2 0.074(4) 0.080(5) 0.069(4) 0.005(3) -0.001(3) -0.047(4)
F3 0.061(4) 0.144(7) 0.042(3) 0.022(4) 0.000(3) -0.028(4)
F4 0.057(4) 0.135(7) 0.117(6) -0.018(5) -0.022(4) 0.048(4)
F5 0.087(5) 0.072(5) 0.108(5) 0.030(4) -0.033(4) -0.039(4)
F6 0.046(4) 0.129(6) 0.043(3) -0.001(3) 0.002(3) -0.006(4)

loop_
_atom_type_symbol
_atom_type_description
_atom_type_scat_dispersion_real
_atom_type_scat_dispersion_imag
_atom_type_scat_source
C C 0.0033 0.0016 'International Tables Vol C Tables 4.2.6.8 and 6.1.1.4'
H H 0.0000 0.0000 'International Tables Vol C Tables 4.2.6.8 and 6.1.1.4'
N N 0.0061 0.0033 'International Tables Vol C Tables 4.2.6.8 and 6.1.1.4'
Hg Hg -2.3894 9.2266 'International Tables Vol C Tables 4.2.6.8 and 6.1.1.4'
O O 0.0106 0.0060 'International Tables Vol C Tables 4.2.6.8 and 6.1.1.4'
S S 0.1246 0.1234 'International Tables Vol C Tables 4.2.6.8 and 6.1.1.4'
P P 0.1023 0.0942 'International Tables Vol C Tables 4.2.6.8 and 6.1.1.4'
F F 0.0171 0.0103 'International Tables Vol C Tables 4.2.6.8 and 6.1.1.4'

loop_
_geom_angle_atom_site_label_1
_geom_angle_atom_site_label_2
_geom_angle_atom_site_label_3
_geom_angle
S1 Hg1 S2 154.54(8)
S1 Hg1 O1 105.93(18)
S2 Hg1 O1 92.49(18)
S1 Hg1 O2 118.18(14)
S2 Hg1 O2 87.07(14)
O1 Hg1 O2 50.40(19)
C1 S1 Hg1 108.0(3)
C10 S2 Hg1 107.3(3)
C9 N1 C7 110.6(9)
C9 N1 C8 106.1(9)
C7 N1 C8 107.6(8)
C9 N1 C4 112.3(7)
C7 N1 C4 109.9(8)
C8 N1 C4 110.2(7)
C17 N2 C18 107.8(7)
C17 N2 C13 110.3(6)
C18 N2 C13 112.2(7)
C17 N2 C16 109.5(7)
C18 N2 C16 107.6(7)
C13 N2 C16 109.4(6)
C6 C1 C2 119.0(7)
C6 C1 S1 124.4(6)
C2 C1 S1 116.5(6)
C3 C2 C1 121.0(8)
C3 C2 H2 119.5
C1 C2 H2 119.5
C4 C3 C2 119.5(8)
C4 C3 H3 120.3
C2 C3 H3 120.3
C3 C4 C5 120.4(8)
C3 C4 N1 118.3(7)
C5 C4 N1 121.3(7)
C4 C5 C6 120.0(8)
C4 C5 H5 120.0
C6 C5 H5 120.0
C1 C6 C5 120.1(8)
C1 C6 H6 119.9
C5 C6 H6 119.9
N1 C7 H7A 109.5
N1 C7 H7B 109.5
H7A C7 H7B 109.5
N1 C7 H7C 109.5
H7A C7 H7C 109.5
H7B C7 H7C 109.5
N1 C8 H8A 109.5
N1 C8 H8B 109.5
H8A C8 H8B 109.5
N1 C8 H8C 109.5
H8A C8 H8C 109.5
H8B C8 H8C 109.5
N1 C9 H9A 109.5
N1 C9 H9B 109.5
H9A C9 H9B 109.5
N1 C9 H9C 109.5
H9A C9 H9C 109.5
H9B C9 H9C 109.5
C11 C10 C15 117.4(7)
C11 C10 S2 126.1(6)
C15 C10 S2 116.4(6)
C10 C11 C12 122.2(8)
C10 C11 H11 118.9
C12 C11 H11 118.9
C11 C12 C13 118.4(8)
C11 C12 H12 120.8
C13 C12 H12 120.8
C14 C13 C12 121.0(8)
C14 C13 N2 121.0(7)
C12 C13 N2 117.9(7)
C13 C14 C15 119.3(7)
C13 C14 H14 120.3
C15 C14 H14 120.3
C14 C15 C10 121.6(8)
C14 C15 H15 119.2
C10 C15 H15 119.2
N2 C16 H16A 109.5
N2 C16 H16B 109.5
H16A C16 H16B 109.5
N2 C16 H16C 109.5
H16A C16 H16C 109.5
H16B C16 H16C 109.5
N2 C17 H17A 109.5
N2 C17 H17B 109.5
H17A C17 H17B 109.5
N2 C17 H17C 109.5
H17A C17 H17C 109.5
H17B C17 H17C 109.5
N2 C18 H18A 109.5
N2 C18 H18B 109.5
H18A C18 H18B 109.5
N2 C18 H18C 109.5
H18A C18 H18C 109.5
H18B C18 H18C 109.5
O1 C19 O2 122.4(8)
O1 C19 C20 117.9(8)
O2 C19 C20 119.6(8)
C21 C20 C19 110.9(8)
C21 C20 H20A 109.5
C19 C20 H20A 109.5
C21 C20 H20B 109.5
C19 C20 H20B 109.5
H20A C20 H20B 108.1
C20 C21 H21A 109.5
C20 C21 H21B 109.5
H21A C21 H21B 109.5
C20 C21 H21C 109.5
H21A C21 H21C 109.5
H21B C21 H21C 109.5
C19 O1 Hg1 94.6(5)
C19 O2 Hg1 92.6(5)
F4 P1 F2 90.2(4)
F4 P1 F1 178.7(4)
F2 P1 F1 91.1(4)
F4 P1 F5 90.9(5)
F2 P1 F5 178.7(4)
F1 P1 F5 87.8(4)
F4 P1 F3 89.7(4)
F2 P1 F3 90.2(4)
F1 P1 F3 90.7(4)
F5 P1 F3 90.5(4)
F4 P1 F6 91.2(4)
F2 P1 F6 90.1(4)
F1 P1 F6 88.4(3)
F5 P1 F6 89.1(4)
F3 P1 F6 179.1(4)

loop_
_geom_bond_atom_site_label_1
_geom_bond_atom_site_label_2
_geom_bond_distance
Hg1 S1 2.360(2)
Hg1 S2 2.370(2)
Hg1 O1 2.540(6)
Hg1 O2 2.581(6)
S1 C1 1.766(8)
S2 C10 1.771(8)
N1 C9 1.478(14)
N1 C7 1.483(14)
N1 C8 1.487(14)
N1 C4 1.511(10)
N2 C17 1.500(11)
N2 C18 1.504(10)
N2 C13 1.511(10)
N2 C16 1.518(11)
C1 C6 1.382(11)
C1 C2 1.384(11)
C2 C3 1.380(11)
C2 H2 0.9500
C3 C4 1.373(12)
C3 H3 0.9500
C4 C5 1.377(12)
C5 C6 1.386(11)
C5 H5 0.9500
C6 H6 0.9500
C7 H7A 0.9800
C7 H7B 0.9800
C7 H7C 0.9800
C8 H8A 0.9800
C8 H8B 0.9800
C8 H8C 0.9800
C9 H9A 0.9800
C9 H9B 0.9800
C9 H9C 0.9800
C10 C11 1.383(12)
C10 C15 1.391(11)
C11 C12 1.389(12)
C11 H11 0.9500
C12 C13 1.390(11)
C12 H12 0.9500
C13 C14 1.367(11)
C14 C15 1.389(11)
C14 H14 0.9500
C15 H15 0.9500
C16 H16A 0.9800
C16 H16B 0.9800
C16 H16C 0.9800
C17 H17A 0.9800
C17 H17B 0.9800
C17 H17C 0.9800
C18 H18A 0.9800
C18 H18B 0.9800
C18 H18C 0.9800
C19 O1 1.243(10)
C19 O2 1.245(10)
C19 C20 1.522(12)
C20 C21 1.491(13)
C20 H20A 0.9900
C20 H20B 0.9900
C21 H21A 0.9800
C21 H21B 0.9800
C21 H21C 0.9800
P1 F4 1.553(7)
P1 F2 1.570(6)
P1 F1 1.582(6)
P1 F5 1.586(6)
P1 F3 1.589(6)
P1 F6 1.590(6)

loop_
_geom_hbond_atom_site_label_D
_geom_hbond_atom_site_label_H
_geom_hbond_atom_site_label_A
_geom_hbond_distance_DH
_geom_hbond_distance_HA
_geom_hbond_distance_DA
_geom_hbond_angle_DHA
_geom_hbond_site_symmetry_A
C3 H3 O1 0.95 2.38 3.301(10) 164.2 4_565
C7 H7A O1 0.98 2.37 3.243(15) 148.5 4_565
C8 H8C O1 0.98 2.31 3.215(15) 152.5 4_565
C6 H6 O2 0.95 2.46 3.377(11) 161.2 .
C7 H7C F6 0.98 2.35 3.315(11) 168.9 2_445
C8 H8A F1 0.98 2.40 3.349(12) 162.9 2_445
C9 H9C F5 0.98 2.39 3.306(12) 155.8 2_445
C8 H8B F6 0.98 2.34 3.260(14) 155.1 3_565
C12 H12 O2 0.95 2.55 3.408(11) 151.0 2_556
C16 H16C O2 0.98 2.43 3.388(11) 167.1 2_556
C17 H17B F2 0.98 2.54 3.448(11) 153.6 3_666
C18 H18B F2 0.98 2.54 3.449(11) 153.6 3_666
C20 H20B F1 0.99 2.53 3.319(11) 136.3 1_545

loop_
_geom_torsion_atom_site_label_1
_geom_torsion_atom_site_label_2
_geom_torsion_atom_site_label_3
_geom_torsion_atom_site_label_4
_geom_torsion
S2 Hg1 S1 C1 178.0(3)
O1 Hg1 S1 C1 43.2(3)
O2 Hg1 S1 C1 -10.0(4)
S1 Hg1 S2 C10 -18.7(4)
O1 Hg1 S2 C10 118.2(3)
O2 Hg1 S2 C10 168.3(3)
Hg1 S1 C1 C6 18.6(9)
Hg1 S1 C1 C2 -165.1(6)
C6 C1 C2 C3 -1.4(13)
S1 C1 C2 C3 -177.9(7)
C1 C2 C3 C4 1.5(14)
C2 C3 C4 C5 -1.0(14)
C2 C3 C4 N1 179.4(8)
C9 N1 C4 C3 -178.7(9)
C7 N1 C4 C3 -55.1(11)
C8 N1 C4 C3 63.3(11)
C9 N1 C4 C5 1.7(13)
C7 N1 C4 C5 125.3(10)
C8 N1 C4 C5 -116.3(11)
C3 C4 C5 C6 0.3(15)
N1 C4 C5 C6 179.9(9)
C2 C1 C6 C5 0.7(14)
S1 C1 C6 C5 176.9(7)
C4 C5 C6 C1 -0.2(15)
Hg1 S2 C10 C11 -3.4(8)
Hg1 S2 C10 C15 179.3(6)
C15 C10 C11 C12 -3.0(14)
S2 C10 C11 C12 179.8(7)
C10 C11 C12 C13 0.5(15)
C11 C12 C13 C14 2.0(14)
C11 C12 C13 N2 -179.7(8)
C17 N2 C13 C14 -129.1(9)
C18 N2 C13 C14 -8.9(11)
C16 N2 C13 C14 110.4(9)
C17 N2 C13 C12 52.7(10)
C18 N2 C13 C12 172.8(8)
C16 N2 C13 C12 -67.9(10)
C12 C13 C14 C15 -1.8(13)
N2 C13 C14 C15 180.0(7)
C13 C14 C15 C10 -0.8(13)
C11 C10 C15 C14 3.1(13)
S2 C10 C15 C14 -179.4(7)
O1 C19 C20 C21 -94.3(11)
O2 C19 C20 C21 82.8(11)
O2 C19 O1 Hg1 0.4(9)
C20 C19 O1 Hg1 177.4(7)
S1 Hg1 O1 C19 -113.9(5)
S2 Hg1 O1 C19 83.9(5)
O2 Hg1 O1 C19 -0.2(5)
O1 C19 O2 Hg1 -0.4(9)
C20 C19 O2 Hg1 -177.3(7)
S1 Hg1 O2 C19 88.0(5)
S2 Hg1 O2 C19 -95.5(5)
O1 Hg1 O2 C19 0.2(5)
